data_1502159
loop_
_publ_author_name
'Fenster, Erik'
'Fehl, Charlie'
'Aub\'e, Jeffrey'

_publ_section_title
;
 Use of a tandem Prins/Friedel-Crafts reaction in the construction of the
 indeno-tetrahydropyridine core of the haouamine alkaloids: formal
 synthesis of (-)-haouamine A.
;
_journal_issue 10
_journal_name_full 'Organic letters'
_journal_page_first 2614
_journal_page_last 2617
_journal_paper_doi 10.1021/ol200725m
_journal_volume 13
_journal_year 2011
_chemical_formula_sum 'C28 H27 N O6'
_chemical_formula_weight 473.51
_chemical_name_systematic
; 
 ? 
;
_space_group_IT_number 14
_symmetry_cell_setting monoclinic
_symmetry_space_group_name_Hall '-P 2ybc'
_symmetry_space_group_name_H-M 'P 1 21/c 1'
_atom_sites_solution_hydrogens difmap
_atom_sites_solution_primary direct
_atom_sites_solution_secondary difmap
_audit_creation_method SHELXTL
_cell_angle_alpha 90.00
_cell_angle_beta 92.3050(10)
_cell_angle_gamma 90.00
_cell_formula_units_Z 4
_cell_length_a 6.8788(4)
_cell_length_b 11.8664(7)
_cell_length_c 28.2929(16)
_cell_measurement_reflns_used 8011
_cell_measurement_temperature 100(2)
_cell_measurement_theta_max 30.41
_cell_measurement_theta_min 2.24
_cell_volume 2307.6(2)
_computing_cell_refinement 'Bruker SAINT'
_computing_data_collection 'Bruker SMART'
_computing_data_reduction 'Bruker SAINT'
_computing_molecular_graphics 'Bruker SHELXTL'
_computing_publication_material 'Bruker SHELXTL'
_computing_structure_refinement 'Bruker SHELXTL'
_computing_structure_solution 'Bruker SHELXTL'
_diffrn_ambient_temperature 100(2)
_diffrn_measured_fraction_theta_full 0.988
_diffrn_measured_fraction_theta_max 0.988
_diffrn_measurement_device_type 'Bruker SMART APEX CCD area detector'
_diffrn_measurement_method 'phi and omega scans'
_diffrn_radiation_monochromator graphite
_diffrn_radiation_source 'fine-focus sealed tube'
_diffrn_radiation_type MoK\a
_diffrn_radiation_wavelength 0.71073
_diffrn_reflns_av_R_equivalents 0.0311
_diffrn_reflns_av_sigmaI/netI 0.0291
_diffrn_reflns_limit_h_max 9
_diffrn_reflns_limit_h_min -9
_diffrn_reflns_limit_k_max 16
_diffrn_reflns_limit_k_min -16
_diffrn_reflns_limit_l_max 40
_diffrn_reflns_limit_l_min -39
_diffrn_reflns_number 26439
_diffrn_reflns_theta_full 30.49
_diffrn_reflns_theta_max 30.49
_diffrn_reflns_theta_min 2.24
_diffrn_standards_decay_% 0.00
_exptl_absorpt_coefficient_mu 0.096
_exptl_absorpt_correction_T_max 1.000
_exptl_absorpt_correction_T_min 0.895
_exptl_absorpt_correction_type multi-scan
_exptl_crystal_colour Colorless
_exptl_crystal_density_diffrn 1.363
_exptl_crystal_density_method 'not measured'
_exptl_crystal_description 'Rectangular parallelepiped'
_exptl_crystal_F_000 1000
_exptl_crystal_size_max 0.44
_exptl_crystal_size_mid 0.30
_exptl_crystal_size_min 0.22
_refine_diff_density_max 0.531
_refine_diff_density_min -0.256
_refine_diff_density_rms 0.075
_refine_ls_extinction_method none
_refine_ls_goodness_of_fit_ref 1.062
_refine_ls_hydrogen_treatment refall
_refine_ls_matrix_type full
_refine_ls_number_parameters 424
_refine_ls_number_reflns 6939
_refine_ls_number_restraints 0
_refine_ls_restrained_S_all 1.062
_refine_ls_R_factor_all 0.0694
_refine_ls_R_factor_gt 0.0646
_refine_ls_shift/su_max 0.000
_refine_ls_shift/su_mean 0.000
_refine_ls_structure_factor_coef Fsqd
_refine_ls_weighting_details 'calc w=1/[\s^2^(Fo^2^)+(0.0902P)^2^+1.4372P] where P=(Fo^2^+2Fc^2^)/3'
_refine_ls_weighting_scheme calc
_refine_ls_wR_factor_gt 0.1610
_refine_ls_wR_factor_ref 0.1649
_reflns_number_gt 6450
_reflns_number_total 6939
_reflns_threshold_expression >2sigma(I)
_cod_data_source_file ol200725m_si_002.cif
_cod_data_source_block k27g
_cod_depositor_comments
;
The following automatic conversions were performed:

'_symmetry_cell_setting' value 'Monoclinic' changed to 'monoclinic'
according to /home/saulius/struct/CIF-dictionaries/cif_core.dic
dictionary named 'cif_core.dic' version 2.4.1 from 2010-06-29.

Automatic conversion script
Id: cif_fix_values 1715 2011-07-08 13:25:40Z adriana 
;
_cod_original_sg_symbol_H-M P2(1)/c
_cod_database_code 1502159

loop_
_symmetry_equiv_pos_as_xyz
'x, y, z'
'-x, y+1/2, -z+1/2'
'-x, -y, -z'
'x, -y-1/2, z-1/2'

loop_
_atom_site_label
_atom_site_type_symbol
_atom_site_fract_x
_atom_site_fract_y
_atom_site_fract_z
_atom_site_U_iso_or_equiv
_atom_site_adp_type
_atom_site_occupancy
_atom_site_symmetry_multiplicity
_atom_site_calc_flag
O1 O 0.23866(16) 0.51088(9) 0.35071(4) 0.0179(2) Uani 1 1 d
O2 O 0.04422(18) 0.38513(9) 0.31222(4) 0.0233(2) Uani 1 1 d
O3 O 0.00724(15) 0.17910(9) 0.37434(4) 0.0174(2) Uani 1 1 d
O4 O 0.40828(17) -0.14386(9) 0.35884(4) 0.0200(2) Uani 1 1 d
O5 O -0.3285(2) 0.94403(10) 0.26520(5) 0.0293(3) Uani 1 1 d
O6 O -0.5211(2) 0.82625(12) 0.22843(5) 0.0347(3) Uani 1 1 d
N N -0.3746(2) 0.84864(12) 0.25271(5) 0.0234(3) Uani 1 1 d
C1 C 0.3345(2) 0.41658(12) 0.37592(5) 0.0162(3) Uani 1 1 d
H1 H 0.349(3) 0.3567(16) 0.3525(7) 0.014(4) Uiso 1 1 d
C2 C 0.2094(2) 0.38141(12) 0.41631(5) 0.0142(2) Uani 1 1 d
H2A H 0.081(3) 0.3637(17) 0.4042(7) 0.018(5) Uiso 1 1 d
H2B H 0.197(3) 0.4452(17) 0.4372(7) 0.018(5) Uiso 1 1 d
C3 C 0.29795(19) 0.28159(11) 0.44470(5) 0.0130(2) Uani 1 1 d
C4 C 0.30941(19) 0.17158(11) 0.41706(5) 0.0131(2) Uani 1 1 d
C5 C 0.17602(19) 0.12245(12) 0.38441(5) 0.0142(3) Uani 1 1 d
C6 C 0.2183(2) 0.01781(12) 0.36493(5) 0.0159(3) Uani 1 1 d
H6 H 0.133(3) -0.0176(17) 0.3429(7) 0.019(5) Uiso 1 1 d
C7 C 0.3879(2) -0.03987(12) 0.37942(5) 0.0160(3) Uani 1 1 d
C8 C 0.5200(2) 0.00625(12) 0.41260(5) 0.0162(3) Uani 1 1 d
H8 H 0.634(3) -0.030(2) 0.4229(8) 0.029(6) Uiso 1 1 d
C9 C 0.4774(2) 0.11272(12) 0.43045(5) 0.0146(3) Uani 1 1 d
C10 C 0.5965(2) 0.17982(13) 0.46660(5) 0.0172(3) Uani 1 1 d
H10A H 0.574(3) 0.1508(18) 0.4982(8) 0.024(5) Uiso 1 1 d
H10B H 0.735(3) 0.1764(18) 0.4614(8) 0.022(5) Uiso 1 1 d
C11 C 0.5185(2) 0.30081(12) 0.45881(5) 0.0153(3) Uani 1 1 d
H11 H 0.529(3) 0.3479(17) 0.4884(7) 0.016(4) Uiso 1 1 d
C12 C 0.6334(2) 0.35669(13) 0.41960(6) 0.0191(3) Uani 1 1 d
H12A H 0.761(3) 0.3792(18) 0.4336(8) 0.023(5) Uiso 1 1 d
H12B H 0.663(3) 0.300(2) 0.3957(8) 0.028(5) Uiso 1 1 d
C13 C 0.5312(2) 0.45660(13) 0.39504(6) 0.0199(3) Uani 1 1 d
H13A H 0.514(3) 0.5169(19) 0.4167(8) 0.026(5) Uiso 1 1 d
H13B H 0.609(3) 0.485(2) 0.3698(8) 0.028(6) Uiso 1 1 d
C14 C 0.0896(2) 0.48095(12) 0.32114(5) 0.0173(3) Uani 1 1 d
C15 C -0.0198(2) 0.58029(12) 0.30101(5) 0.0170(3) Uani 1 1 d
C16 C 0.0521(2) 0.69012(13) 0.30361(5) 0.0186(3) Uani 1 1 d
H16 H 0.178(3) 0.7032(19) 0.3166(8) 0.026(5) Uiso 1 1 d
C17 C -0.0630(2) 0.77854(13) 0.28684(5) 0.0197(3) Uani 1 1 d
H17 H -0.017(3) 0.857(2) 0.2874(8) 0.029(6) Uiso 1 1 d
C18 C -0.2473(2) 0.75453(13) 0.26784(5) 0.0191(3) Uani 1 1 d
C19 C -0.3194(2) 0.64592(14) 0.26313(6) 0.0208(3) Uani 1 1 d
H19 H -0.443(3) 0.6326(19) 0.2495(8) 0.028(6) Uiso 1 1 d
C20 C -0.2028(2) 0.55822(13) 0.28005(5) 0.0201(3) Uani 1 1 d
H20 H -0.250(3) 0.4839(18) 0.2793(8) 0.024(5) Uiso 1 1 d
C21 C 0.18329(19) 0.26563(12) 0.48985(5) 0.0145(3) Uani 1 1 d
C22 C 0.1106(2) 0.16133(13) 0.50300(5) 0.0191(3) Uani 1 1 d
H22 H 0.130(3) 0.0965(19) 0.4830(8) 0.026(5) Uiso 1 1 d
C23 C 0.0051(2) 0.14915(15) 0.54369(6) 0.0240(3) Uani 1 1 d
H23 H -0.044(3) 0.077(2) 0.5525(8) 0.031(6) Uiso 1 1 d
C24 C -0.0286(2) 0.24098(16) 0.57237(6) 0.0246(3) Uani 1 1 d
H24 H -0.098(3) 0.232(2) 0.6007(8) 0.032(6) Uiso 1 1 d
C25 C 0.0492(3) 0.34473(15) 0.56083(6) 0.0250(3) Uani 1 1 d
H25 H 0.029(3) 0.4083(19) 0.5810(8) 0.027(5) Uiso 1 1 d
C26 C 0.1532(2) 0.35720(13) 0.51999(5) 0.0208(3) Uani 1 1 d
H26 H 0.209(3) 0.4304(19) 0.5125(8) 0.026(5) Uiso 1 1 d
C27 C -0.1117(2) 0.14056(14) 0.33495(6) 0.0204(3) Uani 1 1 d
H27A H -0.037(3) 0.1327(18) 0.3076(8) 0.022(5) Uiso 1 1 d
H27B H -0.171(3) 0.0704(19) 0.3424(8) 0.023(5) Uiso 1 1 d
H27C H -0.210(3) 0.1979(18) 0.3294(7) 0.021(5) Uiso 1 1 d
C28 C 0.5591(3) -0.21401(14) 0.37850(6) 0.0255(3) Uani 1 1 d
H28A H 0.546(3) -0.2207(19) 0.4131(8) 0.026(5) Uiso 1 1 d
H28B H 0.542(3) -0.286(2) 0.3624(8) 0.031(6) Uiso 1 1 d
H28C H 0.687(4) -0.184(2) 0.3732(8) 0.032(6) Uiso 1 1 d

loop_
_atom_site_aniso_label
_atom_site_aniso_U_11
_atom_site_aniso_U_22
_atom_site_aniso_U_33
_atom_site_aniso_U_23
_atom_site_aniso_U_13
_atom_site_aniso_U_12
O1 0.0223(5) 0.0157(5) 0.0155(5) 0.0024(4) -0.0026(4) -0.0002(4)
O2 0.0335(6) 0.0163(5) 0.0196(5) -0.0007(4) -0.0041(4) -0.0005(4)
O3 0.0142(5) 0.0195(5) 0.0180(5) -0.0032(4) -0.0054(4) 0.0033(4)
O4 0.0239(5) 0.0142(5) 0.0219(5) -0.0032(4) 0.0003(4) 0.0041(4)
O5 0.0362(7) 0.0190(5) 0.0326(6) -0.0001(5) 0.0004(5) 0.0045(5)
O6 0.0321(7) 0.0317(7) 0.0390(7) 0.0019(6) -0.0132(6) 0.0077(5)
N 0.0273(7) 0.0226(6) 0.0204(6) 0.0027(5) 0.0000(5) 0.0046(5)
C1 0.0189(6) 0.0151(6) 0.0146(6) 0.0021(5) 0.0002(5) 0.0010(5)
C2 0.0138(6) 0.0142(6) 0.0144(6) 0.0004(5) -0.0001(5) 0.0025(5)
C3 0.0116(5) 0.0132(6) 0.0142(6) -0.0006(4) -0.0010(4) 0.0022(4)
C4 0.0134(6) 0.0132(6) 0.0128(6) -0.0004(4) -0.0001(4) 0.0015(4)
C5 0.0137(6) 0.0151(6) 0.0138(6) 0.0010(5) -0.0001(5) 0.0019(5)
C6 0.0170(6) 0.0164(6) 0.0143(6) -0.0007(5) 0.0001(5) -0.0004(5)
C7 0.0198(6) 0.0125(6) 0.0159(6) 0.0005(5) 0.0037(5) 0.0011(5)
C8 0.0164(6) 0.0157(6) 0.0165(6) 0.0009(5) -0.0001(5) 0.0042(5)
C9 0.0143(6) 0.0162(6) 0.0131(6) 0.0005(5) 0.0001(4) 0.0017(5)
C10 0.0141(6) 0.0187(6) 0.0184(6) -0.0010(5) -0.0044(5) 0.0036(5)
C11 0.0127(6) 0.0161(6) 0.0170(6) -0.0019(5) -0.0012(5) 0.0016(5)
C12 0.0133(6) 0.0201(7) 0.0240(7) 0.0008(5) 0.0008(5) 0.0002(5)
C13 0.0176(6) 0.0192(7) 0.0228(7) 0.0032(5) 0.0016(5) -0.0018(5)
C14 0.0222(7) 0.0170(6) 0.0127(6) 0.0012(5) -0.0003(5) 0.0004(5)
C15 0.0229(7) 0.0160(6) 0.0122(6) 0.0013(5) 0.0001(5) -0.0004(5)
C16 0.0233(7) 0.0174(6) 0.0149(6) 0.0004(5) -0.0032(5) -0.0016(5)
C17 0.0273(7) 0.0147(6) 0.0169(6) 0.0005(5) -0.0029(5) -0.0019(5)
C18 0.0241(7) 0.0180(7) 0.0149(6) 0.0027(5) -0.0007(5) 0.0019(5)
C19 0.0207(7) 0.0222(7) 0.0193(7) 0.0012(5) -0.0020(5) -0.0013(6)
C20 0.0236(7) 0.0175(7) 0.0189(7) 0.0011(5) -0.0011(5) -0.0028(5)
C21 0.0125(6) 0.0176(6) 0.0132(6) -0.0005(5) -0.0019(4) 0.0029(5)
C22 0.0203(7) 0.0208(7) 0.0162(6) -0.0019(5) -0.0006(5) -0.0033(5)
C23 0.0225(7) 0.0310(8) 0.0183(7) 0.0018(6) -0.0013(6) -0.0096(6)
C24 0.0186(7) 0.0396(9) 0.0159(7) 0.0024(6) 0.0025(5) 0.0030(6)
C25 0.0301(8) 0.0280(8) 0.0172(7) -0.0004(6) 0.0034(6) 0.0124(6)
C26 0.0283(8) 0.0171(7) 0.0171(6) 0.0000(5) 0.0019(6) 0.0054(6)
C27 0.0179(6) 0.0244(7) 0.0184(7) -0.0037(5) -0.0058(5) 0.0014(6)
C28 0.0318(8) 0.0197(7) 0.0248(8) -0.0017(6) -0.0006(6) 0.0107(6)

loop_
_atom_type_symbol
_atom_type_description
_atom_type_scat_dispersion_real
_atom_type_scat_dispersion_imag
_atom_type_scat_source
C C 0.0033 0.0016 'International Tables Vol C Tables 4.2.6.8 and 6.1.1.4'
H H 0.0000 0.0000 'International Tables Vol C Tables 4.2.6.8 and 6.1.1.4'
N N 0.0061 0.0033 'International Tables Vol C Tables 4.2.6.8 and 6.1.1.4'
O O 0.0106 0.0060 'International Tables Vol C Tables 4.2.6.8 and 6.1.1.4'

loop_
_geom_angle_atom_site_label_1
_geom_angle_atom_site_label_2
_geom_angle_atom_site_label_3
_geom_angle
C14 O1 C1 114.65(11)
C5 O3 C27 117.47(11)
C7 O4 C28 116.37(12)
O5 N O6 124.08(15)
O5 N C18 118.25(14)
O6 N C18 117.68(14)
O1 C1 C13 108.17(11)
O1 C1 C2 108.58(11)
C13 C1 C2 110.08(12)
O1 C1 H1 106.3(11)
C13 C1 H1 110.6(11)
C2 C1 H1 112.8(11)
C1 C2 C3 112.31(11)
C1 C2 H2A 109.6(12)
C3 C2 H2A 110.9(12)
C1 C2 H2B 108.2(12)
C3 C2 H2B 109.0(12)
H2A C2 H2B 106.6(17)
C4 C3 C21 111.02(11)
C4 C3 C2 114.69(11)
C21 C3 C2 108.77(11)
C4 C3 C11 100.68(10)
C21 C3 C11 109.20(11)
C2 C3 C11 112.22(11)
C9 C4 C5 119.04(12)
C9 C4 C3 110.49(11)
C5 C4 C3 130.35(12)
O3 C5 C6 123.15(12)
O3 C5 C4 117.53(12)
C6 C5 C4 119.29(12)
C5 C6 C7 120.30(13)
C5 C6 H6 121.7(12)
C7 C6 H6 118.0(12)
O4 C7 C8 124.31(13)
O4 C7 C6 114.41(13)
C8 C7 C6 121.28(13)
C7 C8 C9 117.32(13)
C7 C8 H8 123.3(14)
C9 C8 H8 119.4(14)
C4 C9 C8 122.71(13)
C4 C9 C10 109.98(12)
C8 C9 C10 127.30(13)
C9 C10 C11 102.56(11)
C9 C10 H10A 109.4(13)
C11 C10 H10A 113.0(13)
C9 C10 H10B 112.6(13)
C11 C10 H10B 110.8(13)
H10A C10 H10B 108.4(18)
C12 C11 C10 108.53(12)
C12 C11 C3 113.50(11)
C10 C11 C3 103.16(11)
C12 C11 H11 109.8(12)
C10 C11 H11 112.6(11)
C3 C11 H11 109.2(11)
C13 C12 C11 114.91(12)
C13 C12 H12A 111.0(13)
C11 C12 H12A 107.6(13)
C13 C12 H12B 108.9(13)
C11 C12 H12B 108.9(14)
H12A C12 H12B 105.0(18)
C1 C13 C12 107.88(12)
C1 C13 H13A 109.6(13)
C12 C13 H13A 110.8(13)
C1 C13 H13B 110.9(13)
C12 C13 H13B 110.4(14)
H13A C13 H13B 107.3(19)
O2 C14 O1 124.40(14)
O2 C14 C15 122.79(14)
O1 C14 C15 112.79(12)
C20 C15 C16 120.65(14)
C20 C15 C14 116.40(13)
C16 C15 C14 122.93(13)
C17 C16 C15 119.53(14)
C17 C16 H16 120.9(14)
C15 C16 H16 119.6(14)
C18 C17 C16 118.54(14)
C18 C17 H17 119.3(13)
C16 C17 H17 122.1(14)
C19 C18 C17 123.13(14)
C19 C18 N 118.13(14)
C17 C18 N 118.73(14)
C18 C19 C20 117.70(14)
C18 C19 H19 120.9(14)
C20 C19 H19 121.4(14)
C19 C20 C15 120.35(14)
C19 C20 H20 120.0(13)
C15 C20 H20 119.5(13)
C22 C21 C26 117.62(13)
C22 C21 C3 122.20(12)
C26 C21 C3 120.15(13)
C21 C22 C23 121.21(14)
C21 C22 H22 119.4(13)
C23 C22 H22 119.4(13)
C24 C23 C22 120.52(15)
C24 C23 H23 118.9(14)
C22 C23 H23 120.6(14)
C23 C24 C25 119.09(15)
C23 C24 H24 120.6(14)
C25 C24 H24 120.2(14)
C24 C25 C26 120.40(15)
C24 C25 H25 119.5(14)
C26 C25 H25 120.1(14)
C25 C26 C21 121.07(15)
C25 C26 H26 119.6(13)
C21 C26 H26 119.3(13)
O3 C27 H27A 110.7(13)
O3 C27 H27B 110.0(13)
H27A C27 H27B 110.1(18)
O3 C27 H27C 106.0(12)
H27A C27 H27C 109.6(18)
H27B C27 H27C 110.5(18)
O4 C28 H28A 109.7(13)
O4 C28 H28B 104.9(14)
H28A C28 H28B 112.3(19)
O4 C28 H28C 112.4(14)
H28A C28 H28C 107.7(19)
H28B C28 H28C 110(2)

loop_
_geom_bond_atom_site_label_1
_geom_bond_atom_site_label_2
_geom_bond_distance
O1 C14 1.3447(18)
O1 C1 1.4688(17)
O2 C14 1.2033(18)
O3 C5 1.3617(16)
O3 C27 1.4311(17)
O4 C7 1.3740(17)
O4 C28 1.4257(19)
O5 N 1.2239(19)
O6 N 1.226(2)
N C18 1.472(2)
C1 C13 1.513(2)
C1 C2 1.5162(19)
C1 H1 0.980(19)
C2 C3 1.5427(19)
C2 H2A 0.96(2)
C2 H2B 0.97(2)
C3 C4 1.5252(19)
C3 C21 1.5398(19)
C3 C11 1.5696(19)
C4 C9 1.3900(18)
C4 C5 1.4027(19)
C5 C6 1.3939(19)
C6 C7 1.399(2)
C6 H6 0.94(2)
C7 C8 1.392(2)
C8 C9 1.3960(19)
C8 H8 0.93(2)
C9 C10 1.511(2)
C10 C11 1.545(2)
C10 H10A 0.98(2)
C10 H10B 0.97(2)
C11 C12 1.538(2)
C11 H11 1.01(2)
C12 C13 1.531(2)
C12 H12A 0.99(2)
C12 H12B 0.98(2)
C13 H13A 0.95(2)
C13 H13B 0.97(2)
C14 C15 1.499(2)
C15 C20 1.395(2)
C15 C16 1.395(2)
C16 C17 1.387(2)
C16 H16 0.94(2)
C17 C18 1.387(2)
C17 H17 0.98(2)
C18 C19 1.385(2)
C19 C20 1.388(2)
C19 H19 0.93(2)
C20 H20 0.94(2)
C21 C22 1.391(2)
C21 C26 1.402(2)
C22 C23 1.393(2)
C22 H22 0.97(2)
C23 C24 1.384(3)
C23 H23 0.96(2)
C24 C25 1.386(3)
C24 H24 0.96(2)
C25 C26 1.392(2)
C25 H25 0.96(2)
C26 H26 0.98(2)
C27 H27A 0.95(2)
C27 H27B 0.95(2)
C27 H27C 0.97(2)
C28 H28A 0.99(2)
C28 H28B 0.97(2)
C28 H28C 0.97(2)

loop_
_geom_torsion_atom_site_label_1
_geom_torsion_atom_site_label_2
_geom_torsion_atom_site_label_3
_geom_torsion_atom_site_label_4
_geom_torsion
C14 O1 C1 C13 162.50(12)
C14 O1 C1 C2 -78.06(14)
O1 C1 C2 C3 179.48(11)
C13 C1 C2 C3 -62.28(15)
C1 C2 C3 C4 -65.26(15)
C1 C2 C3 C21 169.77(11)
C1 C2 C3 C11 48.83(15)
C21 C3 C4 C9 -92.27(13)
C2 C3 C4 C9 143.94(12)
C11 C3 C4 C9 23.27(14)
C21 C3 C4 C5 83.52(17)
C2 C3 C4 C5 -40.3(2)
C11 C3 C4 C5 -160.94(14)
C27 O3 C5 C6 -13.3(2)
C27 O3 C5 C4 168.57(13)
C9 C4 C5 O3 175.91(12)
C3 C4 C5 O3 0.4(2)
C9 C4 C5 C6 -2.3(2)
C3 C4 C5 C6 -177.76(13)
O3 C5 C6 C7 -175.19(13)
C4 C5 C6 C7 2.9(2)
C28 O4 C7 C8 9.9(2)
C28 O4 C7 C6 -169.15(14)
C5 C6 C7 O4 177.59(12)
C5 C6 C7 C8 -1.4(2)
O4 C7 C8 C9 -179.53(13)
C6 C7 C8 C9 -0.6(2)
C5 C4 C9 C8 0.2(2)
C3 C4 C9 C8 176.55(13)
C5 C4 C9 C10 -178.54(12)
C3 C4 C9 C10 -2.20(16)
C7 C8 C9 C4 1.2(2)
C7 C8 C9 C10 179.74(14)
C4 C9 C10 C11 -20.34(15)
C8 C9 C10 C11 160.98(14)
C9 C10 C11 C12 -86.92(13)
C9 C10 C11 C3 33.77(13)
C4 C3 C11 C12 82.78(13)
C21 C3 C11 C12 -160.33(12)
C2 C3 C11 C12 -39.65(16)
C4 C3 C11 C10 -34.45(13)
C21 C3 C11 C10 82.44(13)
C2 C3 C11 C10 -156.88(11)
C10 C11 C12 C13 158.64(12)
C3 C11 C12 C13 44.58(17)
O1 C1 C13 C12 -177.84(11)
C2 C1 C13 C12 63.67(15)
C11 C12 C13 C1 -55.82(17)
C1 O1 C14 O2 -5.9(2)
C1 O1 C14 C15 172.59(11)
O2 C14 C15 C20 14.3(2)
O1 C14 C15 C20 -164.18(13)
O2 C14 C15 C16 -167.22(15)
O1 C14 C15 C16 14.3(2)
C20 C15 C16 C17 2.6(2)
C14 C15 C16 C17 -175.88(14)
C15 C16 C17 C18 -0.1(2)
C16 C17 C18 C19 -2.6(2)
C16 C17 C18 N 176.26(13)
O5 N C18 C19 165.69(15)
O6 N C18 C19 -14.1(2)
O5 N C18 C17 -13.2(2)
O6 N C18 C17 167.04(15)
C17 C18 C19 C20 2.6(2)
N C18 C19 C20 -176.26(14)
C18 C19 C20 C15 0.0(2)
C16 C15 C20 C19 -2.6(2)
C14 C15 C20 C19 175.97(14)
C4 C3 C21 C22 2.65(17)
C2 C3 C21 C22 129.75(14)
C11 C3 C21 C22 -107.48(15)
C4 C3 C21 C26 -179.02(12)
C2 C3 C21 C26 -51.92(16)
C11 C3 C21 C26 70.85(16)
C26 C21 C22 C23 2.5(2)
C3 C21 C22 C23 -179.15(13)
C21 C22 C23 C24 -0.6(2)
C22 C23 C24 C25 -1.9(2)
C23 C24 C25 C26 2.4(2)
C24 C25 C26 C21 -0.5(2)
C22 C21 C26 C25 -1.9(2)
C3 C21 C26 C25 179.66(14)
